data_7055244
loop_
_publ_author_name
'Ji, Xiangdong'
'Yao, Wei'
'Luo, Xuyang'
'Gao, Wei'
'Mu, Ying'

_publ_section_title
;
 Synthesis of Ti, Zr, and Hf complexes with a new tetra-azane ligand by
 one-pot HCl-elimination and their properties as catalysts for production
 of UHMWPE
;
_journal_issue 3
_journal_name_full 'New J. Chem.'
_journal_page_first 2071
_journal_paper_doi 10.1039/C5NJ02151K
_journal_volume 40
_journal_year 2016
_chemical_formula_sum 'C44.5 H49 Cl3 N4 Ti'
_chemical_formula_weight 794.13
_chemical_name_systematic
; 
 ? 
;
_space_group_IT_number 2
_symmetry_cell_setting triclinic
_symmetry_space_group_name_Hall '-P 1'
_symmetry_space_group_name_H-M 'P -1'
_atom_sites_solution_hydrogens geom
_atom_sites_solution_primary direct
_atom_sites_solution_secondary difmap
_audit_creation_method SHELXL-97
_audit_update_record
;
2015-12-01 deposited with the CCDC.
2015-12-15 downloaded from the CCDC.
;
_cell_angle_alpha 100.5720(10)
_cell_angle_beta 101.7320(10)
_cell_angle_gamma 104.8770(10)
_cell_formula_units_Z 2
_cell_length_a 10.7714(8)
_cell_length_b 11.1493(8)
_cell_length_c 19.3176(14)
_cell_measurement_reflns_used 3158
_cell_measurement_temperature 185(2)
_cell_measurement_theta_max 25.93
_cell_measurement_theta_min 2.22
_cell_volume 2126.1(3)
_computing_cell_refinement 'Bruker SMART'
_computing_data_collection 'Bruker SMART'
_computing_data_reduction 'Bruker SAINT'
_computing_molecular_graphics 'Bruker SHELXTL'
_computing_publication_material 'Bruker SHELXTL'
_computing_structure_refinement 'Bruker SHELXTL'
_computing_structure_solution 'Bruker SHELXTL'
_diffrn_ambient_temperature 185(2)
_diffrn_measured_fraction_theta_full 0.973
_diffrn_measured_fraction_theta_max 0.973
_diffrn_measurement_device_type 'CCD area detector'
_diffrn_measurement_method 'phi and omega scans'
_diffrn_radiation_monochromator graphite
_diffrn_radiation_source 'fine-focus sealed tube'
_diffrn_radiation_type MoK\a
_diffrn_radiation_wavelength 0.71073
_diffrn_reflns_av_R_equivalents 0.0227
_diffrn_reflns_av_unetI/netI 0.0572
_diffrn_reflns_limit_h_max 10
_diffrn_reflns_limit_h_min -13
_diffrn_reflns_limit_k_max 12
_diffrn_reflns_limit_k_min -13
_diffrn_reflns_limit_l_max 23
_diffrn_reflns_limit_l_min -23
_diffrn_reflns_number 11488
_diffrn_reflns_theta_full 26.06
_diffrn_reflns_theta_max 26.06
_diffrn_reflns_theta_min 1.95
_exptl_absorpt_coefficient_mu 0.425
_exptl_absorpt_correction_T_max 0.9161
_exptl_absorpt_correction_T_min 0.8976
_exptl_absorpt_correction_type multi-scan
_exptl_crystal_colour red
_exptl_crystal_density_diffrn 1.240
_exptl_crystal_density_method 'not measured'
_exptl_crystal_description block
_exptl_crystal_F_000 834
_exptl_crystal_size_max 0.26
_exptl_crystal_size_mid 0.24
_exptl_crystal_size_min 0.21
_refine_diff_density_max 0.476
_refine_diff_density_min -0.764
_refine_diff_density_rms 0.093
_refine_ls_extinction_method none
_refine_ls_goodness_of_fit_ref 1.066
_refine_ls_hydrogen_treatment constr
_refine_ls_matrix_type full
_refine_ls_number_parameters 486
_refine_ls_number_reflns 8188
_refine_ls_number_restraints 0
_refine_ls_restrained_S_all 1.066
_refine_ls_R_factor_all 0.0756
_refine_ls_R_factor_gt 0.0573
_refine_ls_shift/su_max 0.001
_refine_ls_shift/su_mean 0.000
_refine_ls_structure_factor_coef Fsqd
_refine_ls_weighting_details 'calc w=1/[\s^2^(Fo^2^)+(0.0771P)^2^+1.1596P] where P=(Fo^2^+2Fc^2^)/3'
_refine_ls_weighting_scheme calc
_refine_ls_wR_factor_gt 0.1404
_refine_ls_wR_factor_ref 0.1612
_reflns_number_gt 6414
_reflns_number_total 8188
_reflns_threshold_expression >2sigma(I)
_cod_data_source_file c5nj02151k2.cif
_cod_data_source_block Complex_1a
_cod_depositor_comments
;
The following automatic conversions were performed:

'_symmetry_cell_setting' value 'Triclinic' changed to 'triclinic'
according to
/usr/data/users/saulius/crontab/automatic-downloads/rss-feeds/RSC/lib/dictionaries/cif_core.dic
dictionary named 'cif_core.dic' version 2.4.2 from 2011-04-26.

'_exptl_absorpt_correction_type' value 'Multi-scan' changed to
'multi-scan' according to
/usr/data/users/saulius/crontab/automatic-downloads/rss-feeds/RSC/lib/dictionaries/cif_core.dic
dictionary named 'cif_core.dic' version 2.4.2 from 2011-04-26.

Automatic conversion script
Id: cif_fix_values 4268 2015-11-12 08:31:59Z antanas 

 Adding full bibliography for 7055242--7055246.cif.
;
_cod_original_sg_symbol_H-M P-1
_cod_original_formula_sum 'C44.50 H49 Cl3 N4 Ti'
_cod_database_code 7055244

loop_
_symmetry_equiv_pos_as_xyz
'x, y, z'
'-x, -y, -z'

loop_
_atom_site_label
_atom_site_type_symbol
_atom_site_fract_x
_atom_site_fract_y
_atom_site_fract_z
_atom_site_U_iso_or_equiv
_atom_site_adp_type
_atom_site_occupancy
_atom_site_symmetry_multiplicity
_atom_site_calc_flag
_atom_site_refinement_flags
C1 C 0.8294(3) 0.3764(3) 0.27200(16) 0.0271(7) Uani 1 1 d .
C2 C 0.9527(3) 0.3589(4) 0.26993(18) 0.0380(8) Uani 1 1 d .
H2 H 0.9590 0.2971 0.2309 0.046 Uiso 1 1 calc R
C3 C 1.0656(4) 0.4319(4) 0.3249(2) 0.0511(11) Uani 1 1 d .
H3 H 1.1496 0.4207 0.3233 0.061 Uiso 1 1 calc R
C4 C 1.0561(4) 0.5219(5) 0.3826(2) 0.0578(12) Uani 1 1 d .
H4 H 1.1345 0.5743 0.4189 0.069 Uiso 1 1 calc R
C5 C 0.9353(4) 0.5356(4) 0.38735(18) 0.0444(10) Uani 1 1 d .
H5 H 0.9300 0.5968 0.4270 0.053 Uiso 1 1 calc R
C6 C 0.8191(3) 0.4590(3) 0.33351(16) 0.0289(7) Uani 1 1 d .
C7 C 0.6623(3) 0.5381(3) 0.38707(16) 0.0308(7) Uani 1 1 d .
C8 C 0.7032(4) 0.5380(4) 0.46025(17) 0.0447(10) Uani 1 1 d .
H8 H 0.7522 0.4823 0.4736 0.054 Uiso 1 1 calc R
C9 C 0.6731(4) 0.6184(4) 0.51375(19) 0.0549(11) Uani 1 1 d .
H9 H 0.7004 0.6163 0.5634 0.066 Uiso 1 1 calc R
C10 C 0.6038(4) 0.7014(4) 0.4957(2) 0.0516(11) Uani 1 1 d .
H10 H 0.5830 0.7559 0.5326 0.062 Uiso 1 1 calc R
C11 C 0.5651(4) 0.7045(3) 0.42403(19) 0.0408(9) Uani 1 1 d .
H11 H 0.5198 0.7634 0.4116 0.049 Uiso 1 1 calc R
C12 C 0.5915(3) 0.6218(3) 0.36891(16) 0.0299(7) Uani 1 1 d .
C13 C 0.5515(3) 0.6314(3) 0.29426(16) 0.0268(7) Uani 1 1 d .
H13 H 0.5329 0.7080 0.2876 0.032 Uiso 1 1 calc R
C14 C 0.5075(3) 0.5860(3) 0.16866(15) 0.0235(6) Uani 1 1 d .
C15 C 0.6096(3) 0.6254(3) 0.13531(17) 0.0274(7) Uani 1 1 d .
C16 C 0.5778(3) 0.6634(3) 0.07109(18) 0.0336(7) Uani 1 1 d .
H16 H 0.6449 0.6894 0.0470 0.040 Uiso 1 1 calc R
C17 C 0.4494(4) 0.6640(3) 0.04186(18) 0.0366(8) Uani 1 1 d .
H17 H 0.4293 0.6912 -0.0017 0.044 Uiso 1 1 calc R
C18 C 0.3510(3) 0.6251(3) 0.07575(19) 0.0359(8) Uani 1 1 d .
H18 H 0.2638 0.6272 0.0554 0.043 Uiso 1 1 calc R
C19 C 0.3759(3) 0.5828(3) 0.13899(17) 0.0283(7) Uani 1 1 d .
C20 C 0.7508(3) 0.6270(3) 0.16914(18) 0.0332(7) Uani 1 1 d .
H20 H 0.7437 0.5528 0.1920 0.040 Uiso 1 1 calc R
C21 C 0.8312(4) 0.6108(4) 0.1137(2) 0.0487(10) Uani 1 1 d .
H21A H 0.7833 0.5320 0.0754 0.073 Uiso 1 1 calc R
H21B H 0.9182 0.6058 0.1381 0.073 Uiso 1 1 calc R
H21C H 0.8439 0.6843 0.0919 0.073 Uiso 1 1 calc R
C22 C 0.8254(4) 0.7489(4) 0.2301(2) 0.0582(12) Uani 1 1 d .
H22A H 0.8315 0.8240 0.2099 0.087 Uiso 1 1 calc R
H22B H 0.9152 0.7466 0.2514 0.087 Uiso 1 1 calc R
H22C H 0.7773 0.7540 0.2679 0.087 Uiso 1 1 calc R
C23 C 0.2638(3) 0.5325(3) 0.17262(19) 0.0366(8) Uani 1 1 d .
H23 H 0.2985 0.4904 0.2105 0.044 Uiso 1 1 calc R
C24 C 0.2200(4) 0.6411(5) 0.2110(3) 0.0614(12) Uani 1 1 d .
H24A H 0.2957 0.7011 0.2497 0.092 Uiso 1 1 calc R
H24B H 0.1480 0.6053 0.2323 0.092 Uiso 1 1 calc R
H24C H 0.1883 0.6863 0.1755 0.092 Uiso 1 1 calc R
C25 C 0.1455(4) 0.4311(4) 0.1160(2) 0.0563(11) Uani 1 1 d .
H25A H 0.1067 0.4704 0.0792 0.085 Uiso 1 1 calc R
H25B H 0.0782 0.3953 0.1402 0.085 Uiso 1 1 calc R
H25C H 0.1757 0.3625 0.0923 0.085 Uiso 1 1 calc R
C26 C 0.7042(3) 0.2280(3) 0.15707(15) 0.0241(6) Uani 1 1 d .
C27 C 0.7856(3) 0.2588(3) 0.11169(16) 0.0300(7) Uani 1 1 d .
H27 H 0.8434 0.3437 0.1216 0.036 Uiso 1 1 calc R
C28 C 0.7832(3) 0.1670(4) 0.05216(17) 0.0348(8) Uani 1 1 d .
H28 H 0.8402 0.1897 0.0219 0.042 Uiso 1 1 calc R
C29 C 0.6999(4) 0.0436(4) 0.03590(18) 0.0406(9) Uani 1 1 d .
H29 H 0.6995 -0.0187 -0.0050 0.049 Uiso 1 1 calc R
C30 C 0.6170(3) 0.0114(3) 0.07986(17) 0.0350(8) Uani 1 1 d .
H30 H 0.5600 -0.0740 0.0693 0.042 Uiso 1 1 calc R
C31 C 0.6156(3) 0.1032(3) 0.14010(16) 0.0274(7) Uani 1 1 d .
C32 C 0.5303(3) 0.0636(3) 0.18622(16) 0.0277(7) Uani 1 1 d .
H32 H 0.4954 -0.0259 0.1811 0.033 Uiso 1 1 calc R
C33 C 0.4271(3) 0.0730(3) 0.27964(17) 0.0301(7) Uani 1 1 d .
C34 C 0.5062(4) 0.0636(3) 0.34483(17) 0.0349(8) Uani 1 1 d .
C35 C 0.4401(5) -0.0034(3) 0.38748(19) 0.0466(10) Uani 1 1 d .
H35 H 0.4902 -0.0134 0.4314 0.056 Uiso 1 1 calc R
C36 C 0.3029(5) -0.0558(4) 0.3674(2) 0.0529(11) Uani 1 1 d .
H36 H 0.2602 -0.1028 0.3968 0.064 Uiso 1 1 calc R
C37 C 0.2283(4) -0.0399(4) 0.3049(2) 0.0447(9) Uani 1 1 d .
H37 H 0.1341 -0.0745 0.2923 0.054 Uiso 1 1 calc R
C38 C 0.2877(3) 0.0255(3) 0.25975(18) 0.0330(7) Uani 1 1 d .
C39 C 0.2052(3) 0.0435(3) 0.19101(19) 0.0370(8) Uani 1 1 d .
H39 H 0.2638 0.1124 0.1751 0.044 Uiso 1 1 calc R
C40 C 0.0862(4) 0.0865(4) 0.2037(2) 0.0537(10) Uani 1 1 d .
H40A H 0.0252 0.0196 0.2178 0.081 Uiso 1 1 calc R
H40B H 0.0396 0.1019 0.1586 0.081 Uiso 1 1 calc R
H40C H 0.1175 0.1657 0.2426 0.081 Uiso 1 1 calc R
C41 C 0.1578(4) -0.0779(4) 0.1290(2) 0.0491(10) Uani 1 1 d .
H41A H 0.2351 -0.1008 0.1183 0.074 Uiso 1 1 calc R
H41B H 0.1061 -0.0626 0.0853 0.074 Uiso 1 1 calc R
H41C H 0.1019 -0.1481 0.1434 0.074 Uiso 1 1 calc R
C42 C 0.6559(4) 0.1216(4) 0.36575(19) 0.0436(9) Uani 1 1 d .
H42 H 0.6771 0.1923 0.3407 0.052 Uiso 1 1 calc R
C43 C 0.7254(5) 0.0257(5) 0.3409(3) 0.0663(13) Uani 1 1 d .
H43A H 0.7111 -0.0421 0.3670 0.100 Uiso 1 1 calc R
H43B H 0.8210 0.0693 0.3515 0.100 Uiso 1 1 calc R
H43C H 0.6890 -0.0120 0.2883 0.100 Uiso 1 1 calc R
C44 C 0.7122(5) 0.1804(5) 0.4486(2) 0.0708(14) Uani 1 1 d .
H44A H 0.6663 0.2414 0.4646 0.106 Uiso 1 1 calc R
H44B H 0.8077 0.2250 0.4594 0.106 Uiso 1 1 calc R
H44C H 0.6984 0.1122 0.4744 0.106 Uiso 1 1 calc R
C45 C 0.9280(12) 0.9426(13) 0.5246(7) 0.107(5) Uani 0.50 1 d P
H45A H 0.9507 0.8954 0.5616 0.128 Uiso 0.50 1 calc PR
H45B H 0.8315 0.9327 0.5142 0.128 Uiso 0.50 1 calc PR
Cl1 Cl 0.38272(8) 0.34132(7) 0.30528(4) 0.0310(2) Uani 1 1 d .
Cl2 Cl 0.42789(7) 0.28927(7) 0.11837(4) 0.02681(19) Uani 1 1 d .
Cl3 Cl 0.9723(2) 0.8860(2) 0.44336(14) 0.1735(12) Uani 1 1 d .
N1 N 0.7083(2) 0.3188(2) 0.21984(13) 0.0237(5) Uani 1 1 d .
N2 N 0.6868(3) 0.4544(2) 0.33145(12) 0.0262(6) Uani 1 1 d .
N3 N 0.5388(2) 0.5463(2) 0.23602(13) 0.0226(5) Uani 1 1 d .
N4 N 0.4970(2) 0.1387(2) 0.23384(13) 0.0249(5) Uani 1 1 d .
Ti1 Ti 0.54254(5) 0.34897(5) 0.24098(3) 0.02085(15) Uani 1 1 d .

loop_
_atom_site_aniso_label
_atom_site_aniso_U_11
_atom_site_aniso_U_22
_atom_site_aniso_U_33
_atom_site_aniso_U_23
_atom_site_aniso_U_13
_atom_site_aniso_U_12
C1 0.0260(16) 0.0311(17) 0.0235(15) 0.0046(13) 0.0020(12) 0.0126(14)
C2 0.0328(19) 0.052(2) 0.0302(17) 0.0007(16) 0.0071(14) 0.0226(17)
C3 0.032(2) 0.075(3) 0.041(2) 0.000(2) -0.0005(16) 0.026(2)
C4 0.039(2) 0.077(3) 0.040(2) -0.007(2) -0.0142(17) 0.022(2)
C5 0.042(2) 0.054(2) 0.0288(17) -0.0083(16) -0.0034(15) 0.0225(19)
C6 0.0287(17) 0.0365(18) 0.0224(15) 0.0037(13) 0.0035(12) 0.0163(14)
C7 0.0379(19) 0.0315(18) 0.0222(15) -0.0002(13) 0.0072(13) 0.0145(15)
C8 0.065(3) 0.059(3) 0.0239(17) 0.0110(16) 0.0166(16) 0.039(2)
C9 0.082(3) 0.068(3) 0.0218(17) 0.0025(18) 0.0168(18) 0.038(2)
C10 0.071(3) 0.056(3) 0.0313(19) -0.0054(18) 0.0178(18) 0.032(2)
C11 0.049(2) 0.034(2) 0.041(2) 0.0009(16) 0.0110(16) 0.0217(17)
C12 0.0349(18) 0.0260(17) 0.0271(16) 0.0010(13) 0.0069(13) 0.0112(14)
C13 0.0265(16) 0.0216(16) 0.0338(16) 0.0055(13) 0.0105(13) 0.0091(13)
C14 0.0268(16) 0.0186(15) 0.0245(14) 0.0044(12) 0.0062(12) 0.0071(12)
C15 0.0263(16) 0.0225(16) 0.0302(16) 0.0043(13) 0.0071(13) 0.0038(13)
C16 0.0372(19) 0.0304(18) 0.0360(18) 0.0139(15) 0.0151(15) 0.0068(15)
C17 0.045(2) 0.0344(19) 0.0324(18) 0.0172(15) 0.0075(15) 0.0124(16)
C18 0.0335(19) 0.0327(19) 0.0416(19) 0.0126(15) 0.0029(15) 0.0133(15)
C19 0.0254(16) 0.0262(17) 0.0345(17) 0.0093(13) 0.0078(13) 0.0091(13)
C20 0.0229(16) 0.0324(18) 0.0409(18) 0.0105(15) 0.0072(14) 0.0024(14)
C21 0.034(2) 0.057(3) 0.055(2) 0.011(2) 0.0182(17) 0.0110(18)
C22 0.030(2) 0.067(3) 0.056(2) -0.006(2) 0.0042(18) -0.001(2)
C23 0.0267(17) 0.046(2) 0.048(2) 0.0227(17) 0.0152(15) 0.0162(16)
C24 0.057(3) 0.072(3) 0.075(3) 0.023(2) 0.035(2) 0.036(2)
C25 0.030(2) 0.058(3) 0.079(3) 0.021(2) 0.018(2) 0.0047(19)
C26 0.0248(16) 0.0301(17) 0.0201(14) 0.0043(12) 0.0068(12) 0.0138(13)
C27 0.0246(16) 0.0382(19) 0.0268(16) 0.0043(14) 0.0092(13) 0.0095(14)
C28 0.0327(18) 0.052(2) 0.0231(15) 0.0038(15) 0.0154(13) 0.0157(16)
C29 0.044(2) 0.046(2) 0.0281(17) -0.0060(15) 0.0115(15) 0.0176(18)
C30 0.0382(19) 0.0298(18) 0.0336(17) -0.0025(14) 0.0068(14) 0.0140(15)
C31 0.0269(16) 0.0299(17) 0.0259(15) 0.0029(13) 0.0059(12) 0.0130(14)
C32 0.0330(17) 0.0253(16) 0.0264(15) 0.0064(13) 0.0077(13) 0.0118(14)
C33 0.048(2) 0.0237(16) 0.0289(16) 0.0111(13) 0.0191(14) 0.0183(15)
C34 0.056(2) 0.0262(17) 0.0280(16) 0.0067(14) 0.0105(15) 0.0215(16)
C35 0.087(3) 0.034(2) 0.0279(18) 0.0123(15) 0.0188(19) 0.028(2)
C36 0.088(3) 0.040(2) 0.044(2) 0.0179(18) 0.040(2) 0.018(2)
C37 0.054(2) 0.034(2) 0.047(2) 0.0117(17) 0.0249(18) 0.0066(18)
C38 0.043(2) 0.0246(17) 0.0355(18) 0.0067(14) 0.0187(15) 0.0120(15)
C39 0.0337(19) 0.0312(19) 0.049(2) 0.0145(16) 0.0153(16) 0.0071(15)
C40 0.043(2) 0.052(3) 0.067(3) 0.009(2) 0.018(2) 0.016(2)
C41 0.054(2) 0.055(3) 0.039(2) 0.0078(18) 0.0148(18) 0.018(2)
C42 0.058(2) 0.042(2) 0.0345(19) 0.0157(16) 0.0056(17) 0.0230(19)
C43 0.065(3) 0.071(3) 0.065(3) 0.007(2) 0.008(2) 0.037(3)
C44 0.082(4) 0.078(3) 0.042(2) 0.005(2) -0.007(2) 0.033(3)
C45 0.078(8) 0.104(10) 0.120(10) 0.004(8) -0.015(7) 0.045(7)
Cl1 0.0389(5) 0.0286(4) 0.0334(4) 0.0079(3) 0.0225(3) 0.0133(3)
Cl2 0.0320(4) 0.0268(4) 0.0214(3) 0.0052(3) 0.0055(3) 0.0104(3)
Cl3 0.153(2) 0.1373(19) 0.181(2) -0.0287(16) -0.0519(17) 0.0846(17)
N1 0.0253(13) 0.0245(13) 0.0225(12) 0.0023(10) 0.0080(10) 0.0110(11)
N2 0.0345(15) 0.0294(14) 0.0179(12) 0.0016(10) 0.0078(10) 0.0176(12)
N3 0.0214(13) 0.0226(13) 0.0242(12) 0.0059(10) 0.0057(10) 0.0077(10)
N4 0.0296(14) 0.0243(13) 0.0239(12) 0.0079(10) 0.0066(10) 0.0123(11)
Ti1 0.0241(3) 0.0229(3) 0.0183(3) 0.0043(2) 0.0077(2) 0.0109(2)

loop_
_atom_type_symbol
_atom_type_description
_atom_type_scat_dispersion_real
_atom_type_scat_dispersion_imag
_atom_type_scat_source
C C 0.0033 0.0016 'International Tables Vol C Tables 4.2.6.8 and 6.1.1.4'
H H 0.0000 0.0000 'International Tables Vol C Tables 4.2.6.8 and 6.1.1.4'
N N 0.0061 0.0033 'International Tables Vol C Tables 4.2.6.8 and 6.1.1.4'
Cl Cl 0.1484 0.1585 'International Tables Vol C Tables 4.2.6.8 and 6.1.1.4'
Ti Ti 0.2776 0.4457 'International Tables Vol C Tables 4.2.6.8 and 6.1.1.4'

loop_
_geom_angle_atom_site_label_1
_geom_angle_atom_site_label_2
_geom_angle_atom_site_label_3
_geom_angle
_geom_angle_site_symmetry_1
_geom_angle_site_symmetry_3
N1 C1 C2 127.9(3) . .
N1 C1 C6 112.6(3) . .
C2 C1 C6 119.4(3) . .
C3 C2 C1 119.9(3) . .
C3 C2 H2 120.0 . .
C1 C2 H2 120.0 . .
C2 C3 C4 120.0(3) . .
C2 C3 H3 120.0 . .
C4 C3 H3 120.0 . .
C5 C4 C3 120.8(3) . .
C5 C4 H4 119.6 . .
C3 C4 H4 119.6 . .
C4 C5 C6 119.9(3) . .
C4 C5 H5 120.0 . .
C6 C5 H5 120.0 . .
N2 C6 C5 127.9(3) . .
N2 C6 C1 112.6(3) . .
C5 C6 C1 119.4(3) . .
C8 C7 C12 118.6(3) . .
C8 C7 N2 121.9(3) . .
C12 C7 N2 119.5(3) . .
C9 C8 C7 120.6(3) . .
C9 C8 H8 119.7 . .
C7 C8 H8 119.7 . .
C10 C9 C8 120.7(3) . .
C10 C9 H9 119.7 . .
C8 C9 H9 119.7 . .
C11 C10 C9 119.4(3) . .
C11 C10 H10 120.3 . .
C9 C10 H10 120.3 . .
C10 C11 C12 120.9(3) . .
C10 C11 H11 119.6 . .
C12 C11 H11 119.6 . .
C7 C12 C11 119.8(3) . .
C7 C12 C13 121.5(3) . .
C11 C12 C13 118.5(3) . .
N3 C13 C12 126.4(3) . .
N3 C13 H13 116.8 . .
C12 C13 H13 116.8 . .
C15 C14 C19 122.3(3) . .
C15 C14 N3 118.8(3) . .
C19 C14 N3 119.0(3) . .
C16 C15 C14 117.9(3) . .
C16 C15 C20 121.5(3) . .
C14 C15 C20 120.6(3) . .
C17 C16 C15 120.7(3) . .
C17 C16 H16 119.6 . .
C15 C16 H16 119.6 . .
C18 C17 C16 120.2(3) . .
C18 C17 H17 119.9 . .
C16 C17 H17 119.9 . .
C17 C18 C19 121.6(3) . .
C17 C18 H18 119.2 . .
C19 C18 H18 119.2 . .
C18 C19 C14 117.2(3) . .
C18 C19 C23 120.6(3) . .
C14 C19 C23 122.2(3) . .
C21 C20 C15 113.4(3) . .
C21 C20 C22 110.1(3) . .
C15 C20 C22 111.2(3) . .
C21 C20 H20 107.3 . .
C15 C20 H20 107.3 . .
C22 C20 H20 107.3 . .
C20 C21 H21A 109.5 . .
C20 C21 H21B 109.5 . .
H21A C21 H21B 109.5 . .
C20 C21 H21C 109.5 . .
H21A C21 H21C 109.5 . .
H21B C21 H21C 109.5 . .
C20 C22 H22A 109.5 . .
C20 C22 H22B 109.5 . .
H22A C22 H22B 109.5 . .
C20 C22 H22C 109.5 . .
H22A C22 H22C 109.5 . .
H22B C22 H22C 109.5 . .
C19 C23 C25 111.5(3) . .
C19 C23 C24 111.6(3) . .
C25 C23 C24 110.9(3) . .
C19 C23 H23 107.5 . .
C25 C23 H23 107.5 . .
C24 C23 H23 107.5 . .
C23 C24 H24A 109.5 . .
C23 C24 H24B 109.5 . .
H24A C24 H24B 109.5 . .
C23 C24 H24C 109.5 . .
H24A C24 H24C 109.5 . .
H24B C24 H24C 109.5 . .
C23 C25 H25A 109.5 . .
C23 C25 H25B 109.5 . .
H25A C25 H25B 109.5 . .
C23 C25 H25C 109.5 . .
H25A C25 H25C 109.5 . .
H25B C25 H25C 109.5 . .
C27 C26 C31 119.0(3) . .
C27 C26 N1 121.7(3) . .
C31 C26 N1 119.4(3) . .
C28 C27 C26 120.6(3) . .
C28 C27 H27 119.7 . .
C26 C27 H27 119.7 . .
C29 C28 C27 121.3(3) . .
C29 C28 H28 119.4 . .
C27 C28 H28 119.4 . .
C28 C29 C30 119.1(3) . .
C28 C29 H29 120.5 . .
C30 C29 H29 120.5 . .
C29 C30 C31 121.0(3) . .
C29 C30 H30 119.5 . .
C31 C30 H30 119.5 . .
C26 C31 C30 119.1(3) . .
C26 C31 C32 121.8(3) . .
C30 C31 C32 118.9(3) . .
N4 C32 C31 126.2(3) . .
N4 C32 H32 116.9 . .
C31 C32 H32 116.9 . .
C38 C33 C34 122.7(3) . .
C38 C33 N4 120.7(3) . .
C34 C33 N4 116.6(3) . .
C35 C34 C33 116.8(3) . .
C35 C34 C42 122.3(3) . .
C33 C34 C42 120.9(3) . .
C36 C35 C34 121.5(3) . .
C36 C35 H35 119.3 . .
C34 C35 H35 119.3 . .
C37 C36 C35 120.1(3) . .
C37 C36 H36 119.9 . .
C35 C36 H36 119.9 . .
C36 C37 C38 121.4(4) . .
C36 C37 H37 119.3 . .
C38 C37 H37 119.3 . .
C37 C38 C33 117.4(3) . .
C37 C38 C39 121.3(3) . .
C33 C38 C39 121.3(3) . .
C38 C39 C41 111.6(3) . .
C38 C39 C40 112.7(3) . .
C41 C39 C40 109.9(3) . .
C38 C39 H39 107.5 . .
C41 C39 H39 107.5 . .
C40 C39 H39 107.5 . .
C39 C40 H40A 109.5 . .
C39 C40 H40B 109.5 . .
H40A C40 H40B 109.5 . .
C39 C40 H40C 109.5 . .
H40A C40 H40C 109.5 . .
H40B C40 H40C 109.5 . .
C39 C41 H41A 109.5 . .
C39 C41 H41B 109.5 . .
H41A C41 H41B 109.5 . .
C39 C41 H41C 109.5 . .
H41A C41 H41C 109.5 . .
H41B C41 H41C 109.5 . .
C34 C42 C43 112.4(3) . .
C34 C42 C44 111.8(3) . .
C43 C42 C44 109.7(3) . .
C34 C42 H42 107.6 . .
C43 C42 H42 107.6 . .
C44 C42 H42 107.6 . .
C42 C43 H43A 109.5 . .
C42 C43 H43B 109.5 . .
H43A C43 H43B 109.5 . .
C42 C43 H43C 109.5 . .
H43A C43 H43C 109.5 . .
H43B C43 H43C 109.5 . .
C42 C44 H44A 109.5 . .
C42 C44 H44B 109.5 . .
H44A C44 H44B 109.5 . .
C42 C44 H44C 109.5 . .
H44A C44 H44C 109.5 . .
H44B C44 H44C 109.5 . .
Cl3 C45 Cl3 104.3(8) . 2_776
Cl3 C45 H45A 110.9 . .
Cl3 C45 H45A 110.9 2_776 .
Cl3 C45 H45B 110.9 . .
Cl3 C45 H45B 110.9 2_776 .
H45A C45 H45B 108.9 . .
C45 Cl3 C45 75.7(8) . 2_776
C1 N1 C26 118.0(2) . .
C1 N1 Ti1 119.54(19) . .
C26 N1 Ti1 121.97(19) . .
C7 N2 C6 118.8(2) . .
C7 N2 Ti1 121.9(2) . .
C6 N2 Ti1 118.51(18) . .
C13 N3 C14 114.4(2) . .
C13 N3 Ti1 121.0(2) . .
C14 N3 Ti1 124.22(17) . .
C32 N4 C33 113.7(3) . .
C32 N4 Ti1 121.7(2) . .
C33 N4 Ti1 124.60(18) . .
N1 Ti1 N2 76.36(10) . .
N1 Ti1 N3 110.89(10) . .
N2 Ti1 N3 79.09(9) . .
N1 Ti1 N4 79.40(10) . .
N2 Ti1 N4 111.82(10) . .
N3 Ti1 N4 167.02(9) . .
N1 Ti1 Cl1 154.49(8) . .
N2 Ti1 Cl1 90.90(7) . .
N3 Ti1 Cl1 87.69(7) . .
N4 Ti1 Cl1 85.19(7) . .
N1 Ti1 Cl2 93.13(7) . .
N2 Ti1 Cl2 156.64(8) . .
N3 Ti1 Cl2 85.52(6) . .
N4 Ti1 Cl2 86.04(7) . .
Cl1 Ti1 Cl2 106.04(3) . .

loop_
_geom_bond_atom_site_label_1
_geom_bond_atom_site_label_2
_geom_bond_distance
_geom_bond_site_symmetry_2
C1 N1 1.388(4) .
C1 C2 1.398(4) .
C1 C6 1.406(4) .
C2 C3 1.385(5) .
C2 H2 0.9500 .
C3 C4 1.396(5) .
C3 H3 0.9500 .
C4 C5 1.368(5) .
C4 H4 0.9500 .
C5 C6 1.405(5) .
C5 H5 0.9500 .
C6 N2 1.405(4) .
C7 C8 1.393(4) .
C7 C12 1.397(4) .
C7 N2 1.404(4) .
C8 C9 1.387(5) .
C8 H8 0.9500 .
C9 C10 1.379(6) .
C9 H9 0.9500 .
C10 C11 1.372(5) .
C10 H10 0.9500 .
C11 C12 1.401(4) .
C11 H11 0.9500 .
C12 C13 1.451(4) .
C13 N3 1.290(4) .
C13 H13 0.9500 .
C14 C15 1.400(4) .
C14 C19 1.405(4) .
C14 N3 1.453(4) .
C15 C16 1.390(4) .
C15 C20 1.523(4) .
C16 C17 1.385(5) .
C16 H16 0.9500 .
C17 C18 1.375(5) .
C17 H17 0.9500 .
C18 C19 1.389(4) .
C18 H18 0.9500 .
C19 C23 1.517(4) .
C20 C21 1.522(5) .
C20 C22 1.531(5) .
C20 H20 1.0000 .
C21 H21A 0.9800 .
C21 H21B 0.9800 .
C21 H21C 0.9800 .
C22 H22A 0.9800 .
C22 H22B 0.9800 .
C22 H22C 0.9800 .
C23 C25 1.529(5) .
C23 C24 1.531(5) .
C23 H23 1.0000 .
C24 H24A 0.9800 .
C24 H24B 0.9800 .
C24 H24C 0.9800 .
C25 H25A 0.9800 .
C25 H25B 0.9800 .
C25 H25C 0.9800 .
C26 C27 1.387(4) .
C26 C31 1.406(4) .
C26 N1 1.415(4) .
C27 C28 1.383(4) .
C27 H27 0.9500 .
C28 C29 1.375(5) .
C28 H28 0.9500 .
C29 C30 1.380(5) .
C29 H29 0.9500 .
C30 C31 1.407(4) .
C30 H30 0.9500 .
C31 C32 1.450(4) .
C32 N4 1.297(4) .
C32 H32 0.9500 .
C33 C38 1.402(5) .
C33 C34 1.407(4) .
C33 N4 1.453(4) .
C34 C35 1.391(5) .
C34 C42 1.512(5) .
C35 C36 1.384(6) .
C35 H35 0.9500 .
C36 C37 1.376(6) .
C36 H36 0.9500 .
C37 C38 1.386(5) .
C37 H37 0.9500 .
C38 C39 1.518(5) .
C39 C41 1.526(5) .
C39 C40 1.527(5) .
C39 H39 1.0000 .
C40 H40A 0.9800 .
C40 H40B 0.9800 .
C40 H40C 0.9800 .
C41 H41A 0.9800 .
C41 H41B 0.9800 .
C41 H41C 0.9800 .
C42 C43 1.517(5) .
C42 C44 1.541(5) .
C42 H42 1.0000 .
C43 H43A 0.9800 .
C43 H43B 0.9800 .
C43 H43C 0.9800 .
C44 H44A 0.9800 .
C44 H44B 0.9800 .
C44 H44C 0.9800 .
C45 Cl3 1.785(13) .
C45 Cl3 1.852(14) 2_776
C45 H45A 0.9900 .
C45 H45B 0.9900 .
Cl1 Ti1 2.3122(9) .
Cl2 Ti1 2.3212(8) .
Cl3 C45 1.852(14) 2_776
N1 Ti1 2.006(2) .
N2 Ti1 2.014(2) .
N3 Ti1 2.230(2) .
N4 Ti1 2.240(3) .
